data_7110416
loop_
_publ_author_name
'Stulz, Eugen'
'Leumann, Christian'

_publ_section_title
;
 X-Ray structure and solvolytic activity towards phosphate diesters of a
 zirconium(IV) complex
;
_journal_issue 3
_journal_name_full 'Chemical Communications'
_journal_page_first 239
_journal_paper_doi 10.1039/a809101c
_journal_year 1999
_chemical_formula_sum 'C38 H46 N2 O12 Zr2'
_chemical_formula_weight 905.21
_chemical_name_common Zr(IV)(acac)2sae
_chemical_name_systematic
;
 bis-(acetylacetonato)-N(2-hydroxyethyl)salicylidenimino-zirconium(IV)
;
_space_group_IT_number 2
_symmetry_cell_setting triclinic
_symmetry_space_group_name_Hall '-P 1'
_symmetry_space_group_name_H-M 'P -1'
_atom_sites_solution_hydrogens geom
_atom_sites_solution_primary direct
_atom_sites_solution_secondary difmap
_audit_creation_method SHELXL-97
_cell_angle_alpha 89.32(3)
_cell_angle_beta 70.01(3)
_cell_angle_gamma 86.67(3)
_cell_formula_units_Z 2
_cell_length_a 11.642(2)
_cell_length_b 12.002(2)
_cell_length_c 15.718(3)
_cell_measurement_reflns_used 7494
_cell_measurement_temperature 293(2)
_cell_measurement_theta_max 25.99
_cell_measurement_theta_min 2.18
_cell_volume 2060.4(7)
_computing_cell_refinement 'CELL (Stoe & Cie Gmbh, Darmstadt, 1996)'
_computing_data_collection 'EXPOSE (Stoe & Cie Gmbh, Darmstadt, 1996)'
_computing_data_reduction 'INTEGRATE (Stoe & Cie Gmbh, Darmstadt, 1996)'
_computing_molecular_graphics XP
_computing_publication_material 'SHELXS-97 (Sheldrick, 1997)'
_computing_structure_refinement 'SHELXL-97 (Sheldrick, 1997)'
_computing_structure_solution 'SHELXS-97 (Sheldrick, 1997)'
_diffrn_ambient_temperature 293(2)
_diffrn_measured_fraction_theta_full 0.926
_diffrn_measured_fraction_theta_max 0.926
_diffrn_measurement_device_type 'STOE Image Plate Diffraction system'
_diffrn_radiation_monochromator graphite
_diffrn_radiation_source 'fine-focus sealed tube'
_diffrn_radiation_type MoK\a
_diffrn_radiation_wavelength 0.71073
_diffrn_reflns_av_R_equivalents 0.0711
_diffrn_reflns_av_sigmaI/netI 0.1133
_diffrn_reflns_limit_h_max 14
_diffrn_reflns_limit_h_min -13
_diffrn_reflns_limit_k_max 14
_diffrn_reflns_limit_k_min -14
_diffrn_reflns_limit_l_max 19
_diffrn_reflns_limit_l_min -19
_diffrn_reflns_number 16331
_diffrn_reflns_theta_full 25.99
_diffrn_reflns_theta_max 25.99
_diffrn_reflns_theta_min 2.18
_exptl_absorpt_coefficient_mu 0.566
_exptl_absorpt_correction_type none
_exptl_crystal_colour colourless
_exptl_crystal_density_diffrn 1.459
_exptl_crystal_density_method 'not measured'
_exptl_crystal_description rhombic
_exptl_crystal_F_000 928
_exptl_crystal_size_max 0.2mm
_exptl_crystal_size_mid 0.2mm
_exptl_crystal_size_min 0.2mm
_refine_diff_density_max 0.850
_refine_diff_density_min -1.202
_refine_diff_density_rms 0.097
_refine_ls_extinction_method none
_refine_ls_goodness_of_fit_ref 0.821
_refine_ls_hydrogen_treatment mixed
_refine_ls_matrix_type full
_refine_ls_number_parameters 490
_refine_ls_number_reflns 7494
_refine_ls_number_restraints 0
_refine_ls_restrained_S_all 0.821
_refine_ls_R_factor_all 0.0889
_refine_ls_R_factor_gt 0.0509
_refine_ls_shift/su_max 0.022
_refine_ls_shift/su_mean 0.001
_refine_ls_structure_factor_coef Fsqd
_refine_ls_weighting_details 'w=1/[\s^2^(Fo^2^)+(0.0640P)^2^+0.0000P] where P=(Fo^2^+2Fc^2^)/3'
_refine_ls_weighting_scheme calc
_refine_ls_wR_factor_gt 0.1141
_refine_ls_wR_factor_ref 0.1251
_reflns_number_gt 4338
_reflns_number_total 7494
_reflns_threshold_expression >2sigma(I)
_cod_data_source_file 809101csup1.cif
_cod_data_source_block zr5
_cod_depositor_comments
;
The following automatic conversions were performed:

'_symmetry_cell_setting' tag value 'triclin' was replaced with
'triclinic' value as specified in the replacement file
'/home/robertas/cod-tools/perl-scripts/inputs/replacement_values.lst'.

Automatic conversion script
Id: cif_fix_values 3143 2015-03-26 13:38:13Z robertas 

The following automatic conversions were performed:

'_refine_ls_weighting_scheme' value 'calc
w=1/[\s^2^(Fo^2^)+(0.0640P)^2^+0.0000P] where P=(Fo^2^+2Fc^2^)/3' was
changed to 'calc'. New tag '_refine_ls_weighting_details' was
created. The value of the new tag was set to
'w=1/[\s^2^(Fo^2^)+(0.0640P)^2^+0.0000P] where P=(Fo^2^+2Fc^2^)/3'.

Automatic conversion script
Id: cif_fix_values 3143 2015-03-26 13:38:13Z robertas 
;
_cod_original_sg_symbol_H-M P-1
_cod_database_code 7110416

loop_
_symmetry_equiv_pos_as_xyz
'x, y, z'
'-x, -y, -z'

loop_
_atom_site_label
_atom_site_type_symbol
_atom_site_fract_x
_atom_site_fract_y
_atom_site_fract_z
_atom_site_U_iso_or_equiv
_atom_site_adp_type
_atom_site_occupancy
_atom_site_calc_flag
_atom_site_refinement_flags
ZrA Zr 0.57019(5) 0.43303(4) 0.07689(3) 0.03767(16) Uani 1 d .
C1A C 0.7204(5) 0.3934(4) 0.2136(3) 0.0395(12) Uani 1 d .
C2A C 0.7924(6) 0.3130(5) 0.2415(4) 0.0494(15) Uani 1 d .
H2A H 0.7975 0.2395 0.2219 0.058(5) Uiso 1 calc R
C3A C 0.8550(6) 0.3405(5) 0.2969(4) 0.0560(17) Uani 1 d .
H3A H 0.9033 0.2858 0.3133 0.058(5) Uiso 1 calc R
C4A C 0.8478(6) 0.4487(5) 0.3290(4) 0.0555(16) Uani 1 d .
H4A H 0.8896 0.4668 0.3674 0.058(5) Uiso 1 calc R
C5A C 0.7777(6) 0.5285(5) 0.3031(4) 0.0506(15) Uani 1 d .
H5A H 0.7728 0.6015 0.3239 0.058(5) Uiso 1 calc R
C6A C 0.7136(5) 0.5030(4) 0.2460(3) 0.0394(12) Uani 1 d .
C7A C 0.6411(5) 0.5924(5) 0.2232(3) 0.0403(13) Uani 1 d .
H7A H 0.6388 0.6621 0.2490 0.058(5) Uiso 1 calc R
N8A N 0.5803(4) 0.5831(4) 0.1706(3) 0.0422(11) Uani 1 d .
C9A C 0.5115(6) 0.6846(4) 0.1547(4) 0.0497(16) Uani 1 d .
H9A H 0.5347 0.7501 0.1790 0.035(5) Uiso 1 calc R
H9B H 0.4241 0.6777 0.1835 0.035(5) Uiso 1 calc R
C10A C 0.5440(6) 0.6934(4) 0.0548(4) 0.0472(15) Uani 1 d .
H10A H 0.4953 0.7540 0.0400 0.035(5) Uiso 1 calc R
H10B H 0.6298 0.7080 0.0268 0.035(5) Uiso 1 calc R
O11A O 0.5196(4) 0.5892(3) 0.0224(2) 0.0453(10) Uani 1 d .
O12A O 0.6569(4) 0.3634(3) 0.1631(3) 0.0437(9) Uani 1 d .
O13A O 0.4857(4) 0.2689(3) 0.1165(3) 0.0469(10) Uani 1 d .
C14A C 0.3618(8) 0.1136(6) 0.1490(6) 0.078(2) Uani 1 d .
H14A H 0.4374 0.0778 0.1108 0.184(11) Uiso 1 calc R
H14B H 0.2996 0.1053 0.1226 0.184(11) Uiso 1 calc R
H14C H 0.3375 0.0797 0.2077 0.184(11) Uiso 1 calc R
C15A C 0.3789(7) 0.2381(5) 0.1584(4) 0.0541(16) Uani 1 d .
C16A C 0.2834(7) 0.3069(7) 0.2103(5) 0.0672(19) Uani 1 d .
H16A H 0.2082 0.2766 0.2389 0.058(5) Uiso 1 calc R
C17A C 0.2936(6) 0.4194(6) 0.2220(4) 0.0551(17) Uani 1 d .
C18A C 0.1895(6) 0.4879(7) 0.2879(5) 0.074(2) Uani 1 d .
H18A H 0.2122 0.5635 0.2881 0.184(11) Uiso 1 calc R
H18B H 0.1715 0.4574 0.3475 0.184(11) Uiso 1 calc R
H18C H 0.1185 0.4865 0.2702 0.184(11) Uiso 1 calc R
O19A O 0.3882(4) 0.4692(3) 0.1807(3) 0.0512(10) Uani 1 d .
O20A O 0.7438(4) 0.5083(3) 0.0103(3) 0.0488(10) Uani 1 d .
C21A C 0.9351(6) 0.5737(6) -0.0758(5) 0.0678(19) Uani 1 d .
H21A H 0.9019 0.6378 -0.0375 0.184(11) Uiso 1 calc R
H21B H 0.9515 0.5943 -0.1379 0.184(11) Uiso 1 calc R
H21C H 1.0098 0.5462 -0.0678 0.184(11) Uiso 1 calc R
C22A C 0.8449(5) 0.4845(5) -0.0512(4) 0.0456(14) Uani 1 d .
C23A C 0.8719(6) 0.3816(5) -0.0978(4) 0.0548(16) Uani 1 d .
H23A H 0.9484 0.3687 -0.1422 0.058(5) Uiso 1 calc R
C24A C 0.7904(6) 0.3004(5) -0.0802(4) 0.0457(14) Uani 1 d .
C25A C 0.8212(7) 0.1975(5) -0.1404(4) 0.0638(19) Uani 1 d .
H25A H 0.7555 0.1480 -0.1198 0.184(11) Uiso 1 calc R
H25B H 0.8952 0.1603 -0.1380 0.184(11) Uiso 1 calc R
H25C H 0.8325 0.2191 -0.2016 0.184(11) Uiso 1 calc R
O26A O 0.6869(4) 0.3036(3) -0.0190(3) 0.0497(10) Uani 1 d .
ZrB Zr 0.42361(5) 0.06989(4) 0.60809(3) 0.03552(15) Uani 1 d .
C1B C 0.2606(5) 0.1140(5) 0.8164(3) 0.0412(13) Uani 1 d .
C2B C 0.1695(6) 0.1874(5) 0.8712(4) 0.0537(16) Uani 1 d .
H2B H 0.1535 0.2561 0.8483 0.058(5) Uiso 1 calc R
C3B C 0.1024(7) 0.1605(6) 0.9589(4) 0.068(2) Uani 1 d .
H3B H 0.0407 0.2102 0.9942 0.058(5) Uiso 1 calc R
C4B C 0.1268(8) 0.0593(6) 0.9948(5) 0.077(2) Uani 1 d .
H4B H 0.0843 0.0423 1.0548 0.058(5) Uiso 1 calc R
C5B C 0.2143(7) -0.0152(6) 0.9408(4) 0.068(2) Uani 1 d .
H5B H 0.2286 -0.0840 0.9643 0.058(5) Uiso 1 calc R
C6B C 0.2823(5) 0.0099(4) 0.8514(4) 0.0440(13) Uani 1 d .
C7B C 0.3648(5) -0.0771(5) 0.7980(4) 0.0429(13) Uani 1 d .
H7B H 0.3749 -0.1427 0.8274 0.058(5) Uiso 1 calc R
N8B N 0.4256(4) -0.0711(3) 0.7130(3) 0.0398(11) Uani 1 d .
C9B C 0.4970(6) -0.1728(4) 0.6669(4) 0.0448(14) Uani 1 d .
H9C H 0.5841 -0.1624 0.6485 0.035(5) Uiso 1 calc R
H9D H 0.4782 -0.2365 0.7069 0.035(5) Uiso 1 calc R
C10B C 0.4604(6) -0.1899(4) 0.5871(3) 0.0425(13) Uani 1 d .
H10C H 0.5114 -0.2500 0.5495 0.035(5) Uiso 1 calc R
H10D H 0.3759 -0.2101 0.6062 0.035(5) Uiso 1 calc R
O11B O 0.4744(3) -0.0885(3) 0.5368(2) 0.0396(9) Uani 1 d .
O12B O 0.3283(4) 0.1445(3) 0.7338(2) 0.0439(9) Uani 1 d .
O13B O 0.4926(4) 0.2416(3) 0.6024(2) 0.0464(10) Uani 1 d .
C14B C 0.6010(8) 0.4056(6) 0.5696(5) 0.075(2) Uani 1 d .
H14D H 0.5656 0.4271 0.5245 0.184(11) Uiso 1 calc R
H14E H 0.6848 0.4254 0.5499 0.184(11) Uiso 1 calc R
H14F H 0.5561 0.4435 0.6256 0.184(11) Uiso 1 calc R
C15B C 0.5957(7) 0.2801(5) 0.5836(4) 0.0500(15) Uani 1 d .
C16B C 0.7023(6) 0.2167(6) 0.5741(4) 0.0605(17) Uani 1 d .
H16B H 0.7763 0.2511 0.5551 0.058(5) Uiso 1 calc R
C17B C 0.7023(6) 0.1018(6) 0.5922(4) 0.0502(15) Uani 1 d .
C18B C 0.8191(7) 0.0367(7) 0.5840(6) 0.076(2) Uani 1 d .
H18D H 0.8251 -0.0303 0.5496 0.184(11) Uiso 1 calc R
H18E H 0.8199 0.0176 0.6432 0.184(11) Uiso 1 calc R
H18F H 0.8872 0.0810 0.5538 0.184(11) Uiso 1 calc R
O19B O 0.6075(4) 0.0469(3) 0.6156(3) 0.0469(10) Uani 1 d .
O20B O 0.2451(3) -0.0095(3) 0.6451(2) 0.0432(9) Uani 1 d .
C21B C 0.0355(6) -0.0400(6) 0.7214(5) 0.0647(18) Uani 1 d .
H21D H 0.0630 -0.1173 0.7114 0.184(11) Uiso 1 calc R
H21E H -0.0354 -0.0265 0.7039 0.184(11) Uiso 1 calc R
H21F H 0.0149 -0.0219 0.7844 0.184(11) Uiso 1 calc R
C22B C 0.1352(5) 0.0310(5) 0.6662(4) 0.0440(14) Uani 1 d .
C23B C 0.1044(5) 0.1349(5) 0.6361(4) 0.0469(14) Uani 1 d .
H23B H 0.0229 0.1617 0.6566 0.058(5) Uiso 1 calc R
C24B C 0.1914(6) 0.1993(5) 0.5768(4) 0.0444(14) Uani 1 d .
C25B C 0.1527(7) 0.2961(5) 0.5269(5) 0.065(2) Uani 1 d .
H25D H 0.2196 0.3437 0.5027 0.184(11) Uiso 1 calc R
H25E H 0.0839 0.3381 0.5682 0.184(11) Uiso 1 calc R
H25F H 0.1302 0.2675 0.4783 0.184(11) Uiso 1 calc R
O26B O 0.3056(4) 0.1801(3) 0.5554(3) 0.0472(10) Uani 1 d .

loop_
_atom_site_aniso_label
_atom_site_aniso_U_11
_atom_site_aniso_U_22
_atom_site_aniso_U_33
_atom_site_aniso_U_23
_atom_site_aniso_U_13
_atom_site_aniso_U_12
ZrA 0.0457(4) 0.0289(3) 0.0385(3) 0.0025(2) -0.0148(3) -0.0009(3)
C1A 0.041(3) 0.036(3) 0.040(3) 0.005(2) -0.013(2) -0.006(3)
C2A 0.059(4) 0.037(3) 0.058(4) 0.005(3) -0.027(3) -0.003(3)
C3A 0.063(4) 0.044(3) 0.071(4) 0.008(3) -0.036(4) 0.000(3)
C4A 0.063(4) 0.051(4) 0.066(4) 0.005(3) -0.040(3) -0.007(3)
C5A 0.056(4) 0.044(3) 0.055(4) -0.008(3) -0.024(3) 0.000(3)
C6A 0.040(3) 0.037(3) 0.038(3) 0.000(2) -0.010(2) -0.004(3)
C7A 0.042(3) 0.039(3) 0.039(3) -0.003(2) -0.012(2) -0.005(3)
N8A 0.055(3) 0.032(2) 0.038(2) -0.0011(18) -0.015(2) -0.001(2)
C9A 0.072(4) 0.026(3) 0.059(4) -0.009(2) -0.034(3) 0.011(3)
C10A 0.074(4) 0.024(2) 0.052(3) 0.003(2) -0.033(3) -0.003(3)
O11A 0.069(3) 0.0293(18) 0.048(2) -0.0003(16) -0.033(2) -0.0001(19)
O12A 0.053(2) 0.0324(19) 0.051(2) 0.0047(16) -0.0240(19) -0.0042(18)
O13A 0.054(3) 0.037(2) 0.055(2) 0.0135(17) -0.025(2) -0.012(2)
C14A 0.094(6) 0.055(4) 0.096(6) 0.017(4) -0.043(5) -0.031(4)
C15A 0.063(4) 0.057(4) 0.054(4) 0.017(3) -0.034(3) -0.017(4)
C16A 0.052(4) 0.078(5) 0.066(4) 0.020(4) -0.012(3) -0.014(4)
C17A 0.044(4) 0.071(4) 0.053(4) 0.010(3) -0.021(3) 0.000(4)
C18A 0.056(4) 0.091(5) 0.062(4) 0.001(4) -0.006(3) 0.011(4)
O19A 0.046(3) 0.051(2) 0.052(2) 0.0006(19) -0.011(2) -0.004(2)
O20A 0.053(3) 0.040(2) 0.047(2) 0.0017(17) -0.009(2) -0.003(2)
C21A 0.057(4) 0.065(4) 0.071(4) -0.001(3) -0.008(3) -0.009(4)
C22A 0.045(4) 0.045(3) 0.046(3) 0.008(3) -0.014(3) -0.008(3)
C23A 0.047(4) 0.051(4) 0.057(4) -0.010(3) -0.006(3) 0.002(3)
C24A 0.051(4) 0.043(3) 0.045(3) -0.006(2) -0.020(3) 0.008(3)
C25A 0.077(5) 0.043(3) 0.061(4) -0.016(3) -0.013(4) 0.015(3)
O26A 0.054(3) 0.035(2) 0.053(2) -0.0072(17) -0.010(2) 0.003(2)
ZrB 0.0412(3) 0.0290(3) 0.0354(3) 0.0026(2) -0.0122(2) 0.0005(2)
C1B 0.046(3) 0.043(3) 0.031(3) -0.004(2) -0.007(2) -0.005(3)
C2B 0.063(4) 0.036(3) 0.051(3) -0.002(3) -0.007(3) 0.000(3)
C3B 0.069(5) 0.053(4) 0.058(4) -0.011(3) 0.010(3) -0.006(4)
C4B 0.102(6) 0.059(4) 0.049(4) 0.008(3) 0.000(4) -0.007(4)
C5B 0.088(5) 0.052(4) 0.045(4) 0.003(3) 0.000(3) 0.007(4)
C6B 0.054(4) 0.037(3) 0.039(3) -0.002(2) -0.014(3) -0.003(3)
C7B 0.049(3) 0.040(3) 0.043(3) 0.010(2) -0.019(3) -0.004(3)
N8B 0.052(3) 0.031(2) 0.037(2) 0.0048(18) -0.018(2) 0.004(2)
C9B 0.055(4) 0.030(3) 0.046(3) 0.006(2) -0.014(3) 0.011(3)
C10B 0.060(4) 0.026(3) 0.039(3) 0.009(2) -0.014(3) -0.006(3)
O11B 0.054(2) 0.0275(17) 0.0297(18) 0.0050(14) -0.0059(16) 0.0024(17)
O12B 0.053(2) 0.0307(18) 0.044(2) -0.0022(15) -0.0113(18) 0.0021(18)
O13B 0.056(3) 0.035(2) 0.045(2) 0.0014(16) -0.0115(19) -0.007(2)
C14B 0.091(6) 0.050(4) 0.075(5) 0.007(3) -0.015(4) -0.024(4)
C15B 0.063(4) 0.041(3) 0.044(3) 0.003(2) -0.015(3) -0.013(3)
C16B 0.052(4) 0.063(4) 0.067(4) 0.001(3) -0.018(3) -0.017(4)
C17B 0.046(4) 0.061(4) 0.043(3) -0.002(3) -0.015(3) -0.007(3)
C18B 0.058(5) 0.081(5) 0.100(6) -0.012(4) -0.039(4) 0.000(4)
O19B 0.039(2) 0.050(2) 0.053(2) 0.0075(18) -0.0171(19) -0.005(2)
O20B 0.044(2) 0.037(2) 0.048(2) 0.0002(16) -0.0154(18) 0.0044(19)
C21B 0.047(4) 0.057(4) 0.080(5) 0.008(3) -0.009(3) -0.003(3)
C22B 0.044(3) 0.046(3) 0.044(3) -0.008(2) -0.018(3) 0.004(3)
C23B 0.038(3) 0.049(3) 0.053(3) -0.001(3) -0.014(3) 0.005(3)
C24B 0.053(4) 0.039(3) 0.048(3) -0.005(2) -0.028(3) 0.009(3)
C25B 0.082(5) 0.047(4) 0.076(5) 0.013(3) -0.041(4) 0.011(4)
O26B 0.048(3) 0.041(2) 0.053(2) 0.0115(17) -0.0187(19) 0.003(2)

loop_
_atom_type_symbol
_atom_type_description
_atom_type_scat_dispersion_real
_atom_type_scat_dispersion_imag
_atom_type_scat_source
C C 0.0033 0.0016 'International Tables Vol C Tables 4.2.6.8 and 6.1.1.4'
H H 0.0000 0.0000 'International Tables Vol C Tables 4.2.6.8 and 6.1.1.4'
N N 0.0061 0.0033 'International Tables Vol C Tables 4.2.6.8 and 6.1.1.4'
O O 0.0106 0.0060 'International Tables Vol C Tables 4.2.6.8 and 6.1.1.4'
Zr Zr -2.9673 0.5597 'International Tables Vol C Tables 4.2.6.8 and 6.1.1.4'

loop_
_geom_angle_atom_site_label_1
_geom_angle_atom_site_label_2
_geom_angle_atom_site_label_3
_geom_angle
_geom_angle_site_symmetry_1
_geom_angle_site_symmetry_3
O12A ZrA O20A 84.67(15) . .
O12A ZrA O11A 149.43(14) . 2_665
O20A ZrA O11A 108.74(15) . 2_665
O12A ZrA O11A 144.46(14) . .
O20A ZrA O11A 75.70(15) . .
O11A ZrA O11A 66.03(16) 2_665 .
O12A ZrA O19A 97.32(15) . .
O20A ZrA O19A 141.39(15) . .
O11A ZrA O19A 88.90(16) 2_665 .
O11A ZrA O19A 81.18(15) . .
O12A ZrA O26A 82.93(14) . .
O20A ZrA O26A 74.60(15) . .
O11A ZrA O26A 74.87(14) 2_665 .
O11A ZrA O26A 118.71(14) . .
O19A ZrA O26A 144.00(17) . .
O12A ZrA O13A 75.77(15) . .
O20A ZrA O13A 142.92(14) . .
O11A ZrA O13A 77.51(14) 2_665 .
O11A ZrA O13A 135.50(15) . .
O19A ZrA O13A 73.23(16) . .
O26A ZrA O13A 71.99(15) . .
O12A ZrA N8A 74.97(14) . .
O20A ZrA N8A 73.00(16) . .
O11A ZrA N8A 134.68(14) 2_665 .
O11A ZrA N8A 71.10(14) . .
O19A ZrA N8A 70.42(17) . .
O26A ZrA N8A 142.07(16) . .
O13A ZrA N8A 129.16(15) . .
O12A ZrA ZrA 176.93(11) . 2_665
O20A ZrA ZrA 92.52(10) . 2_665
O11A ZrA ZrA 33.05(9) 2_665 2_665
O11A ZrA ZrA 32.98(9) . 2_665
O19A ZrA ZrA 84.09(10) . 2_665
O26A ZrA ZrA 97.54(10) . 2_665
O13A ZrA ZrA 107.27(10) . 2_665
N8A ZrA ZrA 103.04(10) . 2_665
O12A C1A C2A 120.0(5) . .
O12A C1A C6A 122.4(4) . .
C2A C1A C6A 117.5(5) . .
C3A C2A C1A 121.4(5) . .
C3A C2A H2A 119.3 . .
C1A C2A H2A 119.3 . .
C2A C3A C4A 121.0(5) . .
C2A C3A H3A 119.5 . .
C4A C3A H3A 119.5 . .
C5A C4A C3A 118.7(6) . .
C5A C4A H4A 120.7 . .
C3A C4A H4A 120.7 . .
C4A C5A C6A 121.5(5) . .
C4A C5A H5A 119.2 . .
C6A C5A H5A 119.2 . .
C5A C6A C1A 119.9(5) . .
C5A C6A C7A 117.6(5) . .
C1A C6A C7A 122.5(5) . .
N8A C7A C6A 125.1(5) . .
N8A C7A H7A 117.5 . .
C6A C7A H7A 117.5 . .
C7A N8A C9A 117.5(4) . .
C7A N8A ZrA 131.3(3) . .
C9A N8A ZrA 110.9(3) . .
N8A C9A C10A 106.2(4) . .
N8A C9A H9A 110.5 . .
C10A C9A H9A 110.5 . .
N8A C9A H9B 110.5 . .
C10A C9A H9B 110.5 . .
H9A C9A H9B 108.7 . .
O11A C10A C9A 107.4(5) . .
O11A C10A H10A 110.2 . .
C9A C10A H10A 110.2 . .
O11A C10A H10B 110.2 . .
C9A C10A H10B 110.2 . .
H10A C10A H10B 108.5 . .
C10A O11A ZrA 126.5(3) . 2_665
C10A O11A ZrA 119.5(3) . .
ZrA O11A ZrA 113.97(16) 2_665 .
C1A O12A ZrA 140.2(3) . .
C15A O13A ZrA 135.4(4) . .
C15A C14A H14A 109.5 . .
C15A C14A H14B 109.5 . .
H14A C14A H14B 109.5 . .
C15A C14A H14C 109.5 . .
H14A C14A H14C 109.5 . .
H14B C14A H14C 109.5 . .
O13A C15A C16A 124.7(6) . .
O13A C15A C14A 115.0(6) . .
C16A C15A C14A 120.3(7) . .
C15A C16A C17A 122.9(7) . .
C15A C16A H16A 118.5 . .
C17A C16A H16A 118.5 . .
O19A C17A C16A 123.0(6) . .
O19A C17A C18A 116.6(7) . .
C16A C17A C18A 120.4(7) . .
C17A C18A H18A 109.5 . .
C17A C18A H18B 109.5 . .
H18A C18A H18B 109.5 . .
C17A C18A H18C 109.5 . .
H18A C18A H18C 109.5 . .
H18B C18A H18C 109.5 . .
C17A O19A ZrA 138.9(4) . .
C22A O20A ZrA 138.7(4) . .
C22A C21A H21A 109.5 . .
C22A C21A H21B 109.5 . .
H21A C21A H21B 109.5 . .
C22A C21A H21C 109.5 . .
H21A C21A H21C 109.5 . .
H21B C21A H21C 109.5 . .
O20A C22A C23A 122.8(6) . .
O20A C22A C21A 116.6(5) . .
C23A C22A C21A 120.6(6) . .
C24A C23A C22A 122.4(6) . .
C24A C23A H23A 118.8 . .
C22A C23A H23A 118.8 . .
O26A C24A C23A 125.8(5) . .
O26A C24A C25A 115.2(6) . .
C23A C24A C25A 119.0(6) . .
C24A C25A H25A 109.5 . .
C24A C25A H25B 109.5 . .
H25A C25A H25B 109.5 . .
C24A C25A H25C 109.5 . .
H25A C25A H25C 109.5 . .
H25B C25A H25C 109.5 . .
C24A O26A ZrA 135.3(4) . .
O12B ZrB O11B 143.82(13) . .
O12B ZrB O19B 100.91(15) . .
O11B ZrB O19B 82.51(15) . .
O12B ZrB O11B 148.82(13) . 2_656
O11B ZrB O11B 67.25(15) . 2_656
O19B ZrB O11B 82.70(15) . 2_656
O12B ZrB O26B 85.94(14) . .
O11B ZrB O26B 112.72(14) . .
O19B ZrB O26B 143.49(16) . .
O11B ZrB O26B 74.20(14) 2_656 .
O12B ZrB O20B 78.65(15) . .
O11B ZrB O20B 77.52(14) . .
O19B ZrB O20B 142.58(14) . .
O11B ZrB O20B 117.00(15) 2_656 .
O26B ZrB O20B 73.89(14) . .
O12B ZrB O13B 73.76(15) . .
O11B ZrB O13B 139.83(14) . .
O19B ZrB O13B 73.98(15) . .
O11B ZrB O13B 77.66(14) 2_656 .
O26B ZrB O13B 73.72(15) . .
O20B ZrB O13B 138.44(14) . .
O12B ZrB N8B 75.94(14) . .
O11B ZrB N8B 71.30(13) . .
O19B ZrB N8B 70.71(16) . .
O11B ZrB N8B 132.98(13) 2_656 .
O26B ZrB N8B 144.71(16) . .
O20B ZrB N8B 73.01(15) . .
O13B ZrB N8B 127.26(15) . .
O12B ZrB ZrB 176.98(11) . 2_656
O11B ZrB ZrB 33.89(9) . 2_656
O19B ZrB ZrB 81.11(11) . 2_656
O11B ZrB ZrB 33.36(9) 2_656 2_656
O26B ZrB ZrB 93.77(11) . 2_656
O20B ZrB ZrB 98.38(10) . 2_656
O13B ZrB ZrB 109.05(11) . 2_656
N8B ZrB ZrB 102.77(10) . 2_656
O12B C1B C2B 120.0(5) . .
O12B C1B C6B 121.3(5) . .
C2B C1B C6B 118.7(5) . .
C3B C2B C1B 121.3(6) . .
C3B C2B H2B 119.4 . .
C1B C2B H2B 119.4 . .
C2B C3B C4B 120.1(6) . .
C2B C3B H3B 120.0 . .
C4B C3B H3B 120.0 . .
C5B C4B C3B 119.3(6) . .
C5B C4B H4B 120.3 . .
C3B C4B H4B 120.3 . .
C4B C5B C6B 121.5(6) . .
C4B C5B H5B 119.3 . .
C6B C5B H5B 119.3 . .
C5B C6B C1B 119.1(5) . .
C5B C6B C7B 117.2(5) . .
C1B C6B C7B 123.5(5) . .
N8B C7B C6B 125.0(5) . .
N8B C7B H7B 117.5 . .
C6B C7B H7B 117.5 . .
C7B N8B C9B 117.7(4) . .
C7B N8B ZrB 130.5(3) . .
C9B N8B ZrB 111.2(3) . .
C10B C9B N8B 105.8(4) . .
C10B C9B H9C 110.6 . .
N8B C9B H9C 110.6 . .
C10B C9B H9D 110.6 . .
N8B C9B H9D 110.6 . .
H9C C9B H9D 108.7 . .
O11B C10B C9B 108.4(4) . .
O11B C10B H10C 110.0 . .
C9B C10B H10C 110.0 . .
O11B C10B H10D 110.0 . .
C9B C10B H10D 110.0 . .
H10C C10B H10D 108.4 . .
C10B O11B ZrB 119.6(3) . .
C10B O11B ZrB 126.5(3) . 2_656
ZrB O11B ZrB 112.75(15) . 2_656
C1B O12B ZrB 138.4(3) . .
C15B O13B ZrB 135.0(4) . .
C15B C14B H14D 109.5 . .
C15B C14B H14E 109.5 . .
H14D C14B H14E 109.5 . .
C15B C14B H14F 109.5 . .
H14D C14B H14F 109.5 . .
H14E C14B H14F 109.5 . .
O13B C15B C16B 124.5(6) . .
O13B C15B C14B 116.2(6) . .
C16B C15B C14B 119.3(7) . .
C15B C16B C17B 122.0(7) . .
C15B C16B H16B 119.0 . .
C17B C16B H16B 119.0 . .
O19B C17B C16B 123.8(6) . .
O19B C17B C18B 115.7(6) . .
C16B C17B C18B 120.4(7) . .
C17B C18B H18D 109.5 . .
C17B C18B H18E 109.5 . .
H18D C18B H18E 109.5 . .
C17B C18B H18F 109.5 . .
H18D C18B H18F 109.5 . .
H18E C18B H18F 109.5 . .
C17B O19B ZrB 135.9(4) . .
C22B O20B ZrB 132.3(4) . .
C22B C21B H21D 109.5 . .
C22B C21B H21E 109.5 . .
H21D C21B H21E 109.5 . .
C22B C21B H21F 109.5 . .
H21D C21B H21F 109.5 . .
H21E C21B H21F 109.5 . .
O20B C22B C23B 123.1(6) . .
O20B C22B C21B 117.4(5) . .
C23B C22B C21B 119.4(5) . .
C24B C23B C22B 122.1(5) . .
C24B C23B H23B 118.9 . .
C22B C23B H23B 118.9 . .
O26B C24B C23B 124.4(5) . .
O26B C24B C25B 115.0(6) . .
C23B C24B C25B 120.5(5) . .
C24B C25B H25D 109.5 . .
C24B C25B H25E 109.5 . .
H25D C25B H25E 109.5 . .
C24B C25B H25F 109.5 . .
H25D C25B H25F 109.5 . .
H25E C25B H25F 109.5 . .
C24B O26B ZrB 134.6(4) . .

loop_
_geom_bond_atom_site_label_1
_geom_bond_atom_site_label_2
_geom_bond_distance
_geom_bond_site_symmetry_2
ZrA O12A 2.089(3) .
ZrA O20A 2.178(4) .
ZrA O11A 2.181(4) 2_665
ZrA O11A 2.185(3) .
ZrA O19A 2.211(4) .
ZrA O26A 2.223(4) .
ZrA O13A 2.239(4) .
ZrA N8A 2.373(4) .
ZrA ZrA 3.6608(14) 2_665
C1A O12A 1.322(6) .
C1A C2A 1.404(7) .
C1A C6A 1.404(7) .
C2A C3A 1.367(8) .
C2A H2A 0.9300 .
C3A C4A 1.386(9) .
C3A H3A 0.9300 .
C4A C5A 1.370(8) .
C4A H4A 0.9300 .
C5A C6A 1.395(8) .
C5A H5A 0.9300 .
C6A C7A 1.444(7) .
C7A N8A 1.268(7) .
C7A H7A 0.9300 .
N8A C9A 1.484(6) .
C9A C10A 1.488(8) .
C9A H9A 0.9700 .
C9A H9B 0.9700 .
C10A O11A 1.435(6) .
C10A H10A 0.9700 .
C10A H10B 0.9700 .
O11A ZrA 2.181(4) 2_665
O13A C15A 1.266(8) .
C14A C15A 1.535(10) .
C14A H14A 0.9600 .
C14A H14B 0.9600 .
C14A H14C 0.9600 .
C15A C16A 1.368(9) .
C16A C17A 1.383(10) .
C16A H16A 0.9300 .
C17A O19A 1.252(8) .
C17A C18A 1.505(9) .
C18A H18A 0.9600 .
C18A H18B 0.9600 .
C18A H18C 0.9600 .
O20A C22A 1.261(7) .
C21A C22A 1.498(9) .
C21A H21A 0.9600 .
C21A H21B 0.9600 .
C21A H21C 0.9600 .
C22A C23A 1.406(8) .
C23A C24A 1.360(9) .
C23A H23A 0.9300 .
C24A O26A 1.258(7) .
C24A C25A 1.514(8) .
C25A H25A 0.9600 .
C25A H25B 0.9600 .
C25A H25C 0.9600 .
ZrB O12B 2.089(4) .
ZrB O11B 2.165(3) .
ZrB O19B 2.186(4) .
ZrB O11B 2.195(3) 2_656
ZrB O26B 2.206(3) .
ZrB O20B 2.226(4) .
ZrB O13B 2.245(4) .
ZrB N8B 2.353(4) .
ZrB ZrB 3.6304(17) 2_656
C1B O12B 1.328(6) .
C1B C2B 1.390(7) .
C1B C6B 1.403(7) .
C2B C3B 1.377(9) .
C2B H2B 0.9300 .
C3B C4B 1.389(9) .
C3B H3B 0.9300 .
C4B C5B 1.370(9) .
C4B H4B 0.9300 .
C5B C6B 1.396(8) .
C5B H5B 0.9300 .
C6B C7B 1.439(7) .
C7B N8B 1.284(7) .
C7B H7B 0.9300 .
N8B C9B 1.482(6) .
C9B C10B 1.477(8) .
C9B H9C 0.9700 .
C9B H9D 0.9700 .
C10B O11B 1.430(6) .
C10B H10C 0.9700 .
C10B H10D 0.9700 .
O11B ZrB 2.195(3) 2_656
O13B C15B 1.249(8) .
C14B C15B 1.521(9) .
C14B H14D 0.9600 .
C14B H14E 0.9600 .
C14B H14F 0.9600 .
C15B C16B 1.381(9) .
C16B C17B 1.405(9) .
C16B H16B 0.9300 .
C17B O19B 1.259(7) .
C17B C18B 1.495(9) .
C18B H18D 0.9600 .
C18B H18E 0.9600 .
C18B H18F 0.9600 .
O20B C22B 1.276(6) .
C21B C22B 1.495(9) .
C21B H21D 0.9600 .
C21B H21E 0.9600 .
C21B H21F 0.9600 .
C22B C23B 1.399(8) .
C23B C24B 1.385(9) .
C23B H23B 0.9300 .
C24B O26B 1.263(7) .
C24B C25B 1.527(7) .
C25B H25D 0.9600 .
C25B H25E 0.9600 .
C25B H25F 0.9600 .

loop_
_geom_torsion_atom_site_label_1
_geom_torsion_atom_site_label_2
_geom_torsion_atom_site_label_3
_geom_torsion_atom_site_label_4
_geom_torsion
_geom_torsion_site_symmetry_1
_geom_torsion_site_symmetry_4
O12A C1A C2A C3A -177.2(6) . .
C6A C1A C2A C3A -1.0(9) . .
C1A C2A C3A C4A 1.3(10) . .
C2A C3A C4A C5A -1.0(11) . .
C3A C4A C5A C6A 0.5(10) . .
C4A C5A C6A C1A -0.2(9) . .
C4A C5A C6A C7A 179.3(6) . .
O12A C1A C6A C5A 176.6(5) . .
C2A C1A C6A C5A 0.5(8) . .
O12A C1A C6A C7A -2.9(9) . .
C2A C1A C6A C7A -179.1(5) . .
C5A C6A C7A N8A 178.2(6) . .
C1A C6A C7A N8A -2.3(9) . .
C6A C7A N8A C9A -179.7(5) . .
C6A C7A N8A ZrA -7.1(9) . .
O12A ZrA N8A C7A 13.8(5) . .
O20A ZrA N8A C7A -75.1(5) . .
O11A ZrA N8A C7A -174.9(5) 2_665 .
O11A ZrA N8A C7A -155.4(6) . .
O19A ZrA N8A C7A 117.5(5) . .
O26A ZrA N8A C7A -42.7(6) . .
O13A ZrA N8A C7A 70.7(6) . .
ZrA ZrA N8A C7A -163.8(5) 2_665 .
O12A ZrA N8A C9A -173.1(4) . .
O20A ZrA N8A C9A 97.9(4) . .
O11A ZrA N8A C9A -1.9(5) 2_665 .
O11A ZrA N8A C9A 17.6(4) . .
O19A ZrA N8A C9A -69.5(4) . .
O26A ZrA N8A C9A 130.4(4) . .
O13A ZrA N8A C9A -116.3(4) . .
ZrA ZrA N8A C9A 9.3(4) 2_665 .
C7A N8A C9A C10A 130.4(6) . .
ZrA N8A C9A C10A -43.7(6) . .
N8A C9A C10A O11A 54.0(6) . .
C9A C10A O11A ZrA 136.3(4) . 2_665
C9A C10A O11A ZrA -42.0(6) . .
O12A ZrA O11A C10A -4.5(6) . .
O20A ZrA O11A C10A -63.1(4) . .
O11A ZrA O11A C10A 178.5(5) 2_665 .
O19A ZrA O11A C10A 85.7(4) . .
O26A ZrA O11A C10A -126.2(4) . .
O13A ZrA O11A C10A 140.7(4) . .
N8A ZrA O11A C10A 13.5(4) . .
ZrA ZrA O11A C10A 178.5(5) 2_665 .
O12A ZrA O11A ZrA 176.99(19) . 2_665
O20A ZrA O11A ZrA 118.4(2) . 2_665
O11A ZrA O11A ZrA 0.001(1) 2_665 2_665
O19A ZrA O11A ZrA -92.7(2) . 2_665
O26A ZrA O11A ZrA 55.3(3) . 2_665
O13A ZrA O11A ZrA -37.8(3) . 2_665
N8A ZrA O11A ZrA -165.0(2) . 2_665
C2A C1A O12A ZrA -161.5(4) . .
C6A C1A O12A ZrA 22.5(9) . .
O20A ZrA O12A C1A 51.1(6) . .
O11A ZrA O12A C1A 169.5(5) 2_665 .
O11A ZrA O12A C1A -5.1(7) . .
O19A ZrA O12A C1A -90.1(6) . .
O26A ZrA O12A C1A 126.2(6) . .
O13A ZrA O12A C1A -160.7(6) . .
N8A ZrA O12A C1A -22.7(5) . .
ZrA ZrA O12A C1A 27(2) 2_665 .
O12A ZrA O13A C15A 117.7(5) . .
O20A ZrA O13A C15A 178.1(5) . .
O11A ZrA O13A C15A -77.3(5) 2_665 .
O11A ZrA O13A C15A -42.3(6) . .
O19A ZrA O13A C15A 15.4(5) . .
O26A ZrA O13A C15A -155.2(5) . .
N8A ZrA O13A C15A 61.2(5) . .
ZrA ZrA O13A C15A -62.7(5) 2_665 .
ZrA O13A C15A C16A -14.8(9) . .
ZrA O13A C15A C14A 166.1(4) . .
O13A C15A C16A C17A 0.3(10) . .
C14A C15A C16A C17A 179.4(6) . .
C15A C16A C17A O19A 5.6(10) . .
C15A C16A C17A C18A -173.2(6) . .
C16A C17A O19A ZrA 2.6(10) . .
C18A C17A O19A ZrA -178.6(4) . .
O12A ZrA O19A C17A -82.1(6) . .
O20A ZrA O19A C17A -172.8(5) . .
O11A ZrA O19A C17A 67.8(6) 2_665 .
O11A ZrA O19A C17A 133.8(6) . .
O26A ZrA O19A C17A 5.9(7) . .
O13A ZrA O19A C17A -9.4(5) . .
N8A ZrA O19A C17A -153.3(6) . .
ZrA ZrA O19A C17A 100.6(6) 2_665 .
O12A ZrA O20A C22A 87.5(5) . .
O11A ZrA O20A C22A -64.3(5) 2_665 .
O11A ZrA O20A C22A -122.4(5) . .
O19A ZrA O20A C22A -177.4(5) . .
O26A ZrA O20A C22A 3.4(5) . .
O13A ZrA O20A C22A 29.7(6) . .
N8A ZrA O20A C22A 163.4(6) . .
ZrA ZrA O20A C22A -93.7(5) 2_665 .
ZrA O20A C22A C23A -1.5(9) . .
ZrA O20A C22A C21A 176.1(4) . .
O20A C22A C23A C24A 0.5(9) . .
C21A C22A C23A C24A -177.0(6) . .
C22A C23A C24A O26A -4.3(10) . .
C22A C23A C24A C25A 173.2(5) . .
C23A C24A O26A ZrA 9.2(9) . .
C25A C24A O26A ZrA -168.4(4) . .
O12A ZrA O26A C24A -93.5(5) . .
O20A ZrA O26A C24A -7.1(5) . .
O11A ZrA O26A C24A 107.7(5) 2_665 .
O11A ZrA O26A C24A 56.6(5) . .
O19A ZrA O26A C24A 173.8(4) . .
O13A ZrA O26A C24A -170.8(5) . .
N8A ZrA O26A C24A -39.2(6) . .
ZrA ZrA O26A C24A 83.5(5) 2_665 .
O12B C1B C2B C3B -176.4(6) . .
C6B C1B C2B C3B 1.1(10) . .
C1B C2B C3B C4B 1.3(12) . .
C2B C3B C4B C5B -2.9(13) . .
C3B C4B C5B C6B 2.2(13) . .
C4B C5B C6B C1B 0.1(11) . .
C4B C5B C6B C7B -175.1(7) . .
O12B C1B C6B C5B 175.6(6) . .
C2B C1B C6B C5B -1.8(9) . .
O12B C1B C6B C7B -9.5(9) . .
C2B C1B C6B C7B 173.1(6) . .
C5B C6B C7B N8B 173.5(7) . .
C1B C6B C7B N8B -1.5(10) . .
C6B C7B N8B C9B -174.1(5) . .
C6B C7B N8B ZrB -3.9(9) . .
O12B ZrB N8B C7B 12.3(5) . .
O11B ZrB N8B C7B -152.1(6) . .
O19B ZrB N8B C7B 119.5(6) . .
O11B ZrB N8B C7B 178.8(5) 2_656 .
O26B ZrB N8B C7B -48.9(6) . .
O20B ZrB N8B C7B -69.9(5) . .
O13B ZrB N8B C7B 68.8(6) . .
ZrB ZrB N8B C7B -164.8(5) 2_656 .
O12B ZrB N8B C9B -176.9(4) . .
O11B ZrB N8B C9B 18.6(4) . .
O19B ZrB N8B C9B -69.8(4) . .
O11B ZrB N8B C9B -10.5(5) 2_656 .
O26B ZrB N8B C9B 121.8(4) . .
O20B ZrB N8B C9B 100.9(4) . .
O13B ZrB N8B C9B -120.5(4) . .
ZrB ZrB N8B C9B 5.9(4) 2_656 .
C7B N8B C9B C10B 128.5(5) . .
ZrB N8B C9B C10B -43.6(5) . .
N8B C9B C10B O11B 52.5(6) . .
C9B C10B O11B ZrB -39.8(6) . .
C9B C10B O11B ZrB 127.4(4) . 2_656
O12B ZrB O11B C10B -14.6(5) . .
O19B ZrB O11B C10B 83.6(4) . .
O11B ZrB O11B C10B 168.8(5) 2_656 .
O26B ZrB O11B C10B -130.9(4) . .
O20B ZrB O11B C10B -64.5(4) . .
O13B ZrB O11B C10B 137.7(4) . .
N8B ZrB O11B C10B 11.5(4) . .
ZrB ZrB O11B C10B 168.8(5) 2_656 .
O12B ZrB O11B ZrB 176.55(19) . 2_656
O19B ZrB O11B ZrB -85.19(19) . 2_656
O11B ZrB O11B ZrB 0.000(2) 2_656 2_656
O26B ZrB O11B ZrB 60.3(2) . 2_656
O20B ZrB O11B ZrB 126.66(19) . 2_656
O13B ZrB O11B ZrB -31.1(3) . 2_656
N8B ZrB O11B ZrB -157.3(2) . 2_656
C2B C1B O12B ZrB -151.0(5) . .
C6B C1B O12B ZrB 31.6(9) . .
O11B ZrB O12B C1B -2.1(7) . .
O19B ZrB O12B C1B -94.3(5) . .
O11B ZrB O12B C1B 171.8(5) 2_656 .
O26B ZrB O12B C1B 121.9(5) . .
O20B ZrB O12B C1B 47.5(5) . .
O13B ZrB O12B C1B -163.9(6) . .
N8B ZrB O12B C1B -27.6(5) . .
ZrB ZrB O12B C1B 37(2) 2_656 .
O12B ZrB O13B C15B 126.6(5) . .
O11B ZrB O13B C15B -36.8(6) . .
O19B ZrB O13B C15B 19.8(5) . .
O11B ZrB O13B C15B -66.1(5) 2_656 .
O26B ZrB O13B C15B -143.0(5) . .
O20B ZrB O13B C15B 176.9(5) . .
N8B ZrB O13B C15B 69.2(5) . .
ZrB ZrB O13B C15B -54.6(5) 2_656 .
ZrB O13B C15B C16B -11.8(9) . .
ZrB O13B C15B C14B 167.5(4) . .
O13B C15B C16B C17B -5.2(10) . .
C14B C15B C16B C17B 175.5(6) . .
C15B C16B C17B O19B 2.1(10) . .
C15B C16B C17B C18B -178.0(6) . .
C16B C17B O19B ZrB 19.1(9) . .
C18B C17B O19B ZrB -160.8(4) . .
O12B ZrB O19B C17B -92.9(5) . .
O11B ZrB O19B C17B 123.6(5) . .
O11B ZrB O19B C17B 55.7(5) 2_656 .
O26B ZrB O19B C17B 5.0(7) . .
O20B ZrB O19B C17B -178.5(5) . .
O13B ZrB O19B C17B -23.5(5) . .
N8B ZrB O19B C17B -163.7(6) . .
ZrB ZrB O19B C17B 89.3(5) 2_656 .
O12B ZrB O20B C22B 55.9(4) . .
O11B ZrB O20B C22B -151.5(5) . .
O19B ZrB O20B C22B 149.1(4) . .
O11B ZrB O20B C22B -95.4(5) 2_656 .
O26B ZrB O20B C22B -33.1(4) . .
O13B ZrB O20B C22B 6.9(5) . .
N8B ZrB O20B C22B 134.5(5) . .
ZrB ZrB O20B C22B -124.7(4) 2_656 .
ZrB O20B C22B C23B 27.1(8) . .
ZrB O20B C22B C21B -156.3(4) . .
O20B C22B C23B C24B 3.6(9) . .
C21B C22B C23B C24B -172.9(6) . .
C22B C23B C24B O26B -11.3(9) . .
C22B C23B C24B C25B 164.3(6) . .
C23B C24B O26B ZrB -12.0(9) . .
C25B C24B O26B ZrB 172.2(4) . .
O12B ZrB O26B C24B -53.6(5) . .
O11B ZrB O26B C24B 94.3(5) . .
O19B ZrB O26B C24B -156.5(5) . .
O11B ZrB O26B C24B 150.7(5) 2_656 .
O20B ZrB O26B C24B 25.7(5) . .
O13B ZrB O26B C24B -127.9(5) . .
N8B ZrB O26B C24B 4.9(7) . .
ZrB ZrB O26B C24B 123.4(5) 2_656 .
